data_7711563
loop_
_publ_author_name
'Webster, Leah'
'Kr\"amer, Tobias'
'Chadwick, F. Mark'

_publ_section_title
;
 Synthesis and reactivity of titanium &#x2018;POCOP&#x2019; pincer
 complexes
;
_journal_name_full 'Dalton Transactions'
_journal_paper_doi 10.1039/D2DT03291K
_journal_year 2022
_chemical_absolute_configuration ad
_chemical_formula_moiety 'C22 H39 Cl3 O2 P2 Ti'
_chemical_formula_sum 'C22 H39 Cl3 O2 P2 Ti'
_chemical_formula_weight 551.76
_chemical_melting_point ?
_space_group_IT_number 4
_space_group_name_Hall 'P 2yb'
_space_group_name_H-M_alt 'P 1 21 1'
_symmetry_cell_setting monoclinic
_symmetry_space_group_name_Hall 'P 2yb'
_symmetry_space_group_name_H-M 'P 1 21 1'
_atom_sites_solution_hydrogens difmap
_atom_sites_solution_primary other
_audit_update_record
;
2022-10-19 deposited with the CCDC.	2022-10-20 downloaded from the CCDC.
;
_cell_angle_alpha 90
_cell_angle_beta 99.419(2)
_cell_angle_gamma 90
_cell_formula_units_Z 2
_cell_length_a 9.8749(2)
_cell_length_b 10.5591(3)
_cell_length_c 13.2857(3)
_cell_measurement_reflns_used 2381
_cell_measurement_temperature 173
_cell_measurement_theta_max 73
_cell_measurement_theta_min 5
_cell_volume 1366.62(6)
_computing_cell_refinement
; 
 CrysAlisPro (Rigaku Oxford Diffraction, 2017) 
;
_computing_data_collection 'SuperNova, (Oxford Diffraction, 2010)'
_computing_data_reduction
; 
 CrysAlisPro (Rigaku Oxford Diffraction, 2017) 
;
_computing_molecular_graphics 'CAMERON (Watkin et al., 1996)'
_computing_publication_material 'CRYSTALS (Betteridge et al., 2003)'
_computing_structure_refinement 'CRYSTALS (Betteridge et al., 2003)'
_computing_structure_solution 'Superflip (Palatinus & Chapuis, 2007)'
_diffrn_ambient_temperature 173
_diffrn_measured_fraction_theta_full 0.995
_diffrn_measured_fraction_theta_max 0.995
_diffrn_measurement_device Area
_diffrn_measurement_device_type 'Oxford Diffraction SuperNova'
_diffrn_measurement_method \w
_diffrn_radiation_monochromator 'focussing mirrors'
_diffrn_radiation_type 'Cu K\a'
_diffrn_radiation_wavelength 1.54184
_diffrn_reflns_av_R_equivalents 0.049
_diffrn_reflns_av_unetI/netI 0.077
_diffrn_reflns_limit_h_max 12
_diffrn_reflns_limit_h_min -11
_diffrn_reflns_limit_k_max 12
_diffrn_reflns_limit_k_min -8
_diffrn_reflns_limit_l_max 15
_diffrn_reflns_limit_l_min -16
_diffrn_reflns_number 4812
_diffrn_reflns_theta_full 73.245
_diffrn_reflns_theta_max 73.245
_diffrn_reflns_theta_min 3.372
_diffrn_standards_number 0
_exptl_absorpt_coefficient_mu 6.584
_exptl_absorpt_correction_T_max 0.72
_exptl_absorpt_correction_T_min 0.59
_exptl_absorpt_correction_type multi-scan
_exptl_absorpt_process_details
; 
 CrysAlisPro (Rigaku Oxford Diffraction, 2017) 
;
_exptl_crystal_colour red
_exptl_crystal_density_diffrn 1.341
_exptl_crystal_density_meas ?
_exptl_crystal_density_method 'not measured'
_exptl_crystal_description plate
_exptl_crystal_F_000 580
_exptl_crystal_size_max 0.100
_exptl_crystal_size_mid 0.100
_exptl_crystal_size_min 0.050
_refine_diff_density_max 0.62
_refine_diff_density_min -0.41
_refine_ls_abs_structure_details
; 
 Parsons, Flack & Wagner (2013), 
 784 Friedel Pairs 
;
_refine_ls_abs_structure_Flack -0.033(14)
_refine_ls_extinction_method None
_refine_ls_goodness_of_fit_ref 1.0055
_refine_ls_hydrogen_treatment constr
_refine_ls_matrix_type full
_refine_ls_number_parameters 272
_refine_ls_number_reflns 3568
_refine_ls_number_restraints 418
_refine_ls_R_factor_all 0.0553
_refine_ls_R_factor_gt 0.0504
_refine_ls_shift/su_max 0.0396075
_refine_ls_shift/su_mean 0.0058062
_refine_ls_structure_factor_coef Fsqd
_refine_ls_weighting_details
;
 Method= Modified Sheldrick 
 w=1/[\s^2^(F^2^) + ( 0.08P)^2^ + 0.09P] 
 ,where P=(max(Fo^2^,0) + 2Fc^2^)/3 
;
_refine_ls_weighting_scheme calc
_refine_ls_wR_factor_all 0.1360
_refine_ls_wR_factor_gt 0.1278
_refine_ls_wR_factor_ref 0.1360
_reflns_limit_h_max 12
_reflns_limit_h_min -12
_reflns_limit_k_max 12
_reflns_limit_k_min -8
_reflns_limit_l_max 16
_reflns_limit_l_min 0
_reflns_number_gt 3251
_reflns_number_total 3568
_reflns_threshold_expression I>2.0\s(I)
_oxford_diffrn_Wilson_B_factor 2.41
_oxford_diffrn_Wilson_scale 0.13
_oxford_refine_ls_r_factor_ref 0.0553
_oxford_refine_ls_scale 2.754(18)
_oxford_reflns_number_all 3568
_oxford_structure_analysis_title 'T-2\FMC2102_autored.cif_od At 15: 8 on 17/10'
_cod_data_source_file d2dt03291k4.cif
_cod_data_source_block 2
_cod_depositor_comments
;
The following automatic conversions were performed:

data item '_chemical_melting_point' value 'not measured' was changed
to '?' -- the value is undefined or not given.

data item '_exptl_crystal_density_meas' value 'not measured' was
changed to '?' -- the value is perceived as not measured.

Automatic conversion script
Id: cif_fix_values 7556 2019-12-06 15:28:31Z antanas 
;
_cod_original_sg_symbol_H-M 'P 21 '
_cod_database_code 7711563
_oxford_refine_reflns_threshold_expression_ref I>-10.0\s(I)
_oxford_hooft_y 0.003(16)
_oxford_bijvoet_difference -0.033(14)
_oxford_refined_flack_x -0.028(13)

loop_
_symmetry_equiv_pos_as_xyz
x,y,z
-x,y+1/2,-z

loop_
_atom_site_label
_atom_site_type_symbol
_atom_site_fract_x
_atom_site_fract_y
_atom_site_fract_z
_atom_site_U_iso_or_equiv
_atom_site_occupancy
_atom_site_adp_type
_atom_site_refinement_flags_posn
_atom_site_refinement_flags_adp
_atom_site_refinement_flags_occupancy
_atom_site_disorder_assembly
_atom_site_disorder_group
_atom_site_attached_hydrogens
C1 C 0.41244(9) 0.32098(9) 0.27552(9) 0.0280 1.0000 Uani . . . . . .
C2 C 0.48942(9) 0.34259(9) 0.19725(9) 0.0283 1.0000 Uani . . . . . .
C3 C 0.62988(7) 0.31409(7) 0.20702(7) 0.0378 1.0000 Uani . . . . . .
C4 C 0.69441(7) 0.26328(7) 0.29702(7) 0.0404 1.0000 Uani . . . . . .
C5 C 0.62492(7) 0.23588(7) 0.37599(7) 0.0346 1.0000 Uani . . . . . .
C6 C 0.48632(9) 0.26452(9) 0.36275(9) 0.0292 1.0000 Uani . . . . . .
C7 C 0.34676(9) 0.63299(9) 0.09851(9) 0.0355 1.0000 Uani . . . . . .
C8 C 0.46671(5) 0.63990(5) 0.03793(5) 0.0484 1.0000 Uani . . . . . .
C9 C 0.40413(5) 0.67534(5) 0.20886(5) 0.0457 1.0000 Uani . . . . . .
C10 C 0.23299(5) 0.72415(5) 0.05262(5) 0.0451 1.0000 Uani . . . . . .
C11 C 0.18249(9) 0.41158(9) -0.01814(9) 0.0291 1.0000 Uani . . . . . .
C12 C 0.24816(5) 0.44903(5) -0.11139(5) 0.0430 1.0000 Uani . . . . . .
C13 C 0.18159(5) 0.26618(5) -0.01324(5) 0.0360 1.0000 Uani . . . . . .
C14 C 0.03653(5) 0.46231(5) -0.02901(5) 0.0382 1.0000 Uani . . . . . .
C15 C 0.18264(9) 0.19675(9) 0.52290(9) 0.0368 1.0000 Uani . . . . . .
C16 C 0.23276(5) 0.31125(5) 0.58886(5) 0.0534 1.0000 Uani . . . . . .
C17 C 0.22095(5) 0.07668(5) 0.58676(5) 0.0526 1.0000 Uani . . . . . .
C18 C 0.02380(5) 0.20657(5) 0.49326(5) 0.0492 1.0000 Uani . . . . . .
C19 C 0.25531(9) 0.03754(9) 0.34360(9) 0.0357 1.0000 Uani . . . . . .
C20 C 0.29149(5) 0.04527(5) 0.23365(5) 0.0382 1.0000 Uani . . . . . .
C21 C 0.36916(5) -0.04372(5) 0.40535(5) 0.0499 1.0000 Uani . . . . . .
C22 C 0.11572(5) -0.02671(5) 0.33498(5) 0.0461 1.0000 Uani . . . . . .
Ti1 Ti 0.20415(6) 0.39730(7) 0.27508(5) 0.0273 1.0000 Uani . . . . . .
Cl3 Cl 0.02304(7) 0.26858(8) 0.20964(7) 0.0378 1.0000 Uani . . . . . .
Cl2 Cl 0.05331(8) 0.57085(8) 0.22649(7) 0.0424 1.0000 Uani . . . . . .
Cl1 Cl 0.29238(8) 0.51410(8) 0.41327(7) 0.0455 1.0000 Uani . . . . . .
P1 P 0.28495(7) 0.46591(8) 0.10545(6) 0.0262 1.0000 Uani . . . . . .
O1 O 0.42945(9) 0.39012(9) 0.10478(9) 0.0310 1.0000 Uani . . . . . .
O2 O 0.41744(9) 0.22792(9) 0.44330(9) 0.0329 1.0000 Uani . . . . . .
P2 P 0.25427(7) 0.20333(8) 0.40017(6) 0.0291 1.0000 Uani . . . . . .
H31 H 0.6771 0.3297 0.1538 0.0452 1.0000 Uiso R . . . . .
H41 H 0.7882 0.2469 0.3048 0.0482 1.0000 Uiso R . . . . .
H51 H 0.6685 0.1991 0.4364 0.0417 1.0000 Uiso R . . . . .
H81 H 0.4368 0.6116 -0.0311 0.0727 1.0000 Uiso R . . . . .
H82 H 0.4977 0.7265 0.0374 0.0730 1.0000 Uiso R . . . . .
H83 H 0.5400 0.5864 0.0708 0.0729 1.0000 Uiso R . . . . .
H93 H 0.3314 0.6752 0.2481 0.0688 1.0000 Uiso R . . . . .
H92 H 0.4415 0.7594 0.2080 0.0690 1.0000 Uiso R . . . . .
H91 H 0.4759 0.6185 0.2390 0.0689 1.0000 Uiso R . . . . .
H101 H 0.1589 0.7194 0.0911 0.0677 1.0000 Uiso R . . . . .
H102 H 0.2693 0.8083 0.0551 0.0679 1.0000 Uiso R . . . . .
H103 H 0.2016 0.7013 -0.0170 0.0675 1.0000 Uiso R . . . . .
H121 H 0.2470 0.5391 -0.1190 0.0641 1.0000 Uiso R . . . . .
H122 H 0.3412 0.4197 -0.1029 0.0638 1.0000 Uiso R . . . . .
H123 H 0.1985 0.4115 -0.1719 0.0637 1.0000 Uiso R . . . . .
H133 H 0.1312 0.2403 0.0390 0.0540 1.0000 Uiso R . . . . .
H132 H 0.2734 0.2354 0.0028 0.0538 1.0000 Uiso R . . . . .
H131 H 0.1397 0.2330 -0.0774 0.0542 1.0000 Uiso R . . . . .
H141 H -0.0059 0.4355 0.0266 0.0571 1.0000 Uiso R . . . . .
H142 H 0.0355 0.5537 -0.0317 0.0569 1.0000 Uiso R . . . . .
H143 H -0.0150 0.4304 -0.0917 0.0569 1.0000 Uiso R . . . . .
H163 H 0.1975 0.3877 0.5546 0.0797 1.0000 Uiso R . . . . .
H162 H 0.2004 0.3053 0.6533 0.0800 1.0000 Uiso R . . . . .
H161 H 0.3311 0.3147 0.6005 0.0800 1.0000 Uiso R . . . . .
H171 H 0.1810 0.0041 0.5501 0.0788 1.0000 Uiso R . . . . .
H172 H 0.1874 0.0820 0.6499 0.0791 1.0000 Uiso R . . . . .
H173 H 0.3191 0.0667 0.5997 0.0789 1.0000 Uiso R . . . . .
H181 H -0.0111 0.1362 0.4510 0.0738 1.0000 Uiso R . . . . .
H182 H -0.0160 0.2080 0.5543 0.0741 1.0000 Uiso R . . . . .
H183 H 0.0017 0.2831 0.4557 0.0738 1.0000 Uiso R . . . . .
H203 H 0.2284 0.1000 0.1922 0.0568 1.0000 Uiso R . . . . .
H202 H 0.3827 0.0772 0.2356 0.0567 1.0000 Uiso R . . . . .
H201 H 0.2851 -0.0377 0.2034 0.0569 1.0000 Uiso R . . . . .
H211 H 0.3572 -0.0488 0.4753 0.0749 1.0000 Uiso R . . . . .
H212 H 0.4569 -0.0072 0.4020 0.0750 1.0000 Uiso R . . . . .
H213 H 0.3655 -0.1274 0.3767 0.0751 1.0000 Uiso R . . . . .
H221 H 0.0965 -0.0435 0.4022 0.0689 1.0000 Uiso R . . . . .
H222 H 0.1162 -0.1050 0.2982 0.0689 1.0000 Uiso R . . . . .
H223 H 0.0455 0.0274 0.3003 0.0688 1.0000 Uiso R . . . . .

loop_
_atom_site_aniso_label
_atom_site_aniso_U_11
_atom_site_aniso_U_22
_atom_site_aniso_U_33
_atom_site_aniso_U_23
_atom_site_aniso_U_13
_atom_site_aniso_U_12
C1 0.02707(7) 0.02628(9) 0.03243(9) -0.00127(9) 0.01006(9) -0.00610(9)
C2 0.02520(7) 0.03052(9) 0.03165(9) 0.00257(9) 0.01200(9) -0.00013(9)
C3 0.02928(7) 0.04529(9) 0.04079(9) 0.00264(9) 0.01142(9) 0.00223(9)
C4 0.02165(7) 0.05690(9) 0.04418(9) 0.00843(9) 0.01005(9) 0.00696(9)
C5 0.03028(7) 0.04079(9) 0.03337(9) 0.00482(9) 0.00723(9) 0.00510(9)
C6 0.02510(7) 0.03498(9) 0.02809(9) 0.00304(9) 0.00586(9) -0.00323(9)
C7 0.03241(7) 0.03329(9) 0.04292(9) 0.00213(9) 0.01287(9) 0.00053(9)
C8 0.03313(7) 0.04145(9) 0.07349(9) 0.00561(9) 0.01727(9) -0.00605(9)
C9 0.05215(7) 0.03130(9) 0.05085(9) -0.00489(9) 0.00019(9) -0.00893(9)
C10 0.04541(7) 0.03755(9) 0.05206(9) 0.00239(9) 0.00740(9) 0.00160(9)
C11 0.02549(7) 0.03626(9) 0.02576(9) -0.00309(9) 0.00479(9) -0.00550(9)
C12 0.04758(7) 0.05182(9) 0.03070(9) -0.00035(9) 0.00973(9) -0.00683(9)
C13 0.03726(7) 0.03717(9) 0.03396(9) -0.00934(9) 0.00707(9) 0.00019(9)
C14 0.02845(7) 0.04713(9) 0.03781(9) 0.00037(9) 0.00193(9) 0.00083(9)
C15 0.03699(7) 0.05041(9) 0.02569(9) 0.00116(9) 0.01305(9) -0.00006(9)
C16 0.06260(7) 0.06772(9) 0.03393(9) -0.01189(9) 0.01949(9) -0.00768(9)
C17 0.05647(7) 0.07646(9) 0.02686(9) 0.01651(9) 0.01267(9) 0.00250(9)
C18 0.04033(7) 0.06378(9) 0.04642(9) -0.00033(9) 0.01578(9) 0.00148(9)
C19 0.04133(7) 0.03772(9) 0.02790(9) -0.00187(9) 0.00519(9) 0.00351(9)
C20 0.04904(7) 0.03320(9) 0.03174(9) -0.00573(9) 0.00440(9) -0.00059(9)
C21 0.06043(7) 0.04360(9) 0.04504(9) -0.00024(9) 0.00636(9) 0.01177(9)
C22 0.05458(7) 0.03930(9) 0.04405(9) 0.00447(9) 0.00725(9) -0.01353(9)
Ti1 0.02309(7) 0.03323(9) 0.02653(9) -0.00150(9) 0.00715(9) 0.00225(9)
Cl3 0.02512(7) 0.04860(9) 0.03957(9) 0.00342(9) 0.00497(9) -0.00550(9)
Cl2 0.03825(7) 0.04658(9) 0.04414(9) 0.00425(9) 0.01195(9) 0.01623(9)
Cl1 0.06015(7) 0.04073(9) 0.03355(9) -0.01006(9) 0.00138(9) 0.00733(9)
P1 0.02301(7) 0.02858(9) 0.02781(9) 0.00015(9) 0.00652(9) 0.00135(9)
O1 0.02943(7) 0.03404(9) 0.03127(9) 0.00381(9) 0.01037(9) 0.00094(9)
O2 0.02811(7) 0.04466(9) 0.02674(9) 0.00378(9) 0.00709(9) -0.00257(9)
P2 0.02552(7) 0.03635(9) 0.02615(9) 0.00036(9) 0.00664(9) 0.00049(9)

loop_
_atom_type_symbol
_atom_type_scat_dispersion_real
_atom_type_scat_dispersion_imag
_atom_type_scat_Cromer_Mann_a1
_atom_type_scat_Cromer_Mann_b1
_atom_type_scat_Cromer_Mann_a2
_atom_type_scat_Cromer_Mann_b2
_atom_type_scat_Cromer_Mann_a3
_atom_type_scat_Cromer_Mann_b3
_atom_type_scat_Cromer_Mann_a4
_atom_type_scat_Cromer_Mann_b4
_atom_type_scat_Cromer_Mann_c
_atom_type_scat_source
P 0.2955 0.4335 6.4345 1.9067 4.1791 27.1570 1.7800 0.5260 1.4908 68.1645 1.1149 'International Tables Vol C 4.2.6.8 and 6.1.1.4'
O 0.0492 0.0322 3.0485 13.2771 2.2868 5.7011 1.5463 0.3239 0.8670 32.9089 0.2508 'International Tables Vol C 4.2.6.8 and 6.1.1.4'
Ti 0.2191 1.8069 9.7595 7.8508 7.3558 0.5000 1.6991 35.6338 1.9021 116.1050 1.2807 'International Tables Vol C 4.2.6.8 and 6.1.1.4'
Cl 0.3639 0.7018 11.4604 0.0104 7.1964 1.1662 6.2556 18.5194 1.6455 47.7784 -9.5574 'International Tables Vol C 4.2.6.8 and 6.1.1.4'
C 0.0181 0.0091 2.3100 20.8439 1.0200 10.2075 1.5886 0.5687 0.8650 51.6512 0.2156 'International Tables Vol C 4.2.6.8 and 6.1.1.4'
H 0.0000 0.0000 0.4930 10.5109 0.3229 26.1257 0.1402 3.1424 0.0408 57.7998 0.0030 'International Tables Vol C 4.2.6.8 and 6.1.1.4'

loop_
_geom_angle_atom_site_label_1
_geom_angle_site_symmetry_1
_geom_angle_atom_site_label_2
_geom_angle_site_symmetry_2
_geom_angle_atom_site_label_3
_geom_angle_site_symmetry_3
_geom_angle
_geom_angle_publ_flag
C2 . C1 . C6 . 114.27(9) yes
C2 . C1 . Ti1 . 123.77(7) yes
C6 . C1 . Ti1 . 121.16(8) yes
C1 . C2 . C3 . 122.90(9) yes
C1 . C2 . O1 . 121.16(9) yes
C3 . C2 . O1 . 115.92(10) yes
C2 . C3 . C4 . 118.44(8) yes
C2 . C3 . H31 . 120.4 no
C4 . C3 . H31 . 121.2 no
C3 . C4 . C5 . 121.99(6) yes
C3 . C4 . H41 . 118.8 no
C5 . C4 . H41 . 119.2 no
C4 . C5 . C6 . 117.61(8) yes
C4 . C5 . H51 . 121.8 no
C6 . C5 . H51 . 120.6 no
C1 . C6 . C5 . 124.72(10) yes
C1 . C6 . O2 . 119.61(9) yes
C5 . C6 . O2 . 115.63(9) yes
C8 . C7 . C9 . 106.72(6) yes
C8 . C7 . C10 . 109.88(8) yes
C9 . C7 . C10 . 109.08(7) yes
C8 . C7 . P1 . 110.80(7) yes
C9 . C7 . P1 . 107.27(7) yes
C10 . C7 . P1 . 112.86(6) yes
C7 . C8 . H81 . 109.9 no
C7 . C8 . H82 . 108.7 no
H81 . C8 . H82 . 109.6 no
C7 . C8 . H83 . 108.7 no
H81 . C8 . H83 . 109.8 no
H82 . C8 . H83 . 110.1 no
C7 . C9 . H93 . 109.0 no
C7 . C9 . H92 . 109.7 no
H93 . C9 . H92 . 109.4 no
C7 . C9 . H91 . 110.1 no
H93 . C9 . H91 . 109.9 no
H92 . C9 . H91 . 108.8 no
C7 . C10 . H101 . 109.2 no
C7 . C10 . H102 . 108.9 no
H101 . C10 . H102 . 110.1 no
C7 . C10 . H103 . 109.1 no
H101 . C10 . H103 . 110.3 no
H102 . C10 . H103 . 109.1 no
C12 . C11 . C13 . 107.25(7) yes
C12 . C11 . C14 . 110.48(7) yes
C13 . C11 . C14 . 110.10(6) yes
C12 . C11 . P1 . 112.85(6) yes
C13 . C11 . P1 . 105.96(7) yes
C14 . C11 . P1 . 110.05(7) yes
C11 . C12 . H121 . 109.9 no
C11 . C12 . H122 . 110.1 no
H121 . C12 . H122 . 109.2 no
C11 . C12 . H123 . 110.1 no
H121 . C12 . H123 . 109.1 no
H122 . C12 . H123 . 108.4 no
C11 . C13 . H133 . 108.9 no
C11 . C13 . H132 . 109.8 no
H133 . C13 . H132 . 109.2 no
C11 . C13 . H131 . 109.5 no
H133 . C13 . H131 . 110.1 no
H132 . C13 . H131 . 109.4 no
C11 . C14 . H141 . 110.7 no
C11 . C14 . H142 . 111.1 no
H141 . C14 . H142 . 108.9 no
C11 . C14 . H143 . 108.5 no
H141 . C14 . H143 . 109.3 no
H142 . C14 . H143 . 108.5 no
C16 . C15 . C17 . 107.98(7) yes
C16 . C15 . C18 . 108.11(7) yes
C17 . C15 . C18 . 109.94(7) yes
C16 . C15 . P2 . 109.60(7) yes
C17 . C15 . P2 . 114.52(7) yes
C18 . C15 . P2 . 106.52(7) yes
C15 . C16 . H163 . 109.5 no
C15 . C16 . H162 . 109.6 no
H163 . C16 . H162 . 109.1 no
C15 . C16 . H161 . 110.3 no
H163 . C16 . H161 . 108.8 no
H162 . C16 . H161 . 109.5 no
C15 . C17 . H171 . 109.6 no
C15 . C17 . H172 . 110.3 no
H171 . C17 . H172 . 108.8 no
C15 . C17 . H173 . 109.8 no
H171 . C17 . H173 . 108.8 no
H172 . C17 . H173 . 109.6 no
C15 . C18 . H181 . 110.3 no
C15 . C18 . H182 . 108.9 no
H181 . C18 . H182 . 110.5 no
C15 . C18 . H183 . 108.8 no
H181 . C18 . H183 . 108.6 no
H182 . C18 . H183 . 109.8 no
C20 . C19 . C21 . 105.58(7) yes
C20 . C19 . C22 . 107.19(7) yes
C21 . C19 . C22 . 111.38(7) yes
C20 . C19 . P2 . 109.74(7) yes
C21 . C19 . P2 . 110.63(6) yes
C22 . C19 . P2 . 112.05(7) yes
C19 . C20 . H203 . 110.1 no
C19 . C20 . H202 . 110.5 no
H203 . C20 . H202 . 108.9 no
C19 . C20 . H201 . 109.5 no
H203 . C20 . H201 . 108.6 no
H202 . C20 . H201 . 109.2 no
C19 . C21 . H211 . 110.7 no
C19 . C21 . H212 . 109.8 no
H211 . C21 . H212 . 108.9 no
C19 . C21 . H213 . 109.0 no
H211 . C21 . H213 . 109.3 no
H212 . C21 . H213 . 109.2 no
C19 . C22 . H221 . 109.1 no
C19 . C22 . H222 . 110.0 no
H221 . C22 . H222 . 109.5 no
C19 . C22 . H223 . 110.2 no
H221 . C22 . H223 . 108.7 no
H222 . C22 . H223 . 109.4 no
C1 . Ti1 . Cl3 . 116.84(5) yes
C1 . Ti1 . Cl2 . 145.28(5) yes
Cl3 . Ti1 . Cl2 . 86.51(3) yes
C1 . Ti1 . Cl1 . 87.82(4) yes
Cl3 . Ti1 . Cl1 . 143.16(4) yes
Cl2 . Ti1 . Cl1 . 86.64(4) yes
C1 . Ti1 . P1 . 71.80(4) yes
Cl3 . Ti1 . P1 . 99.56(4) yes
Cl2 . Ti1 . P1 . 79.55(3) yes
Cl1 . Ti1 . P1 . 114.64(4) yes
C1 . Ti1 . P2 . 68.64(4) yes
Cl3 . Ti1 . P2 . 80.40(3) yes
Cl2 . Ti1 . P2 . 144.47(4) yes
Cl1 . Ti1 . P2 . 84.51(4) yes
P1 . Ti1 . P2 . 135.04(4) yes
C7 . P1 . C11 . 112.27(6) yes
C7 . P1 . Ti1 . 116.83(6) yes
C11 . P1 . Ti1 . 118.29(5) yes
C7 . P1 . O1 . 99.71(6) yes
C11 . P1 . O1 . 101.06(6) yes
Ti1 . P1 . O1 . 104.98(6) yes
C2 . O1 . P1 . 115.07(9) yes
C6 . O2 . P2 . 110.24(8) yes
C19 . P2 . C15 . 109.57(6) yes
C19 . P2 . Ti1 . 118.57(5) yes
C15 . P2 . Ti1 . 121.14(5) yes
C19 . P2 . O2 . 102.40(6) yes
C15 . P2 . O2 . 100.97(6) yes
Ti1 . P2 . O2 . 99.78(5) yes

loop_
_geom_bond_atom_site_label_1
_geom_bond_site_symmetry_1
_geom_bond_atom_site_label_2
_geom_bond_site_symmetry_2
_geom_bond_distance
_geom_bond_publ_flag
C1 . C2 . 1.4035(17) yes
C1 . C6 . 1.3978(15) yes
C1 . Ti1 . 2.2081(11) yes
C2 . C3 . 1.4044(11) yes
C2 . O1 . 1.3689(15) yes
C3 . C4 . 1.3691(11) yes
C3 . H31 . 0.923 no
C4 . C5 . 1.3751(12) yes
C4 . H41 . 0.932 no
C5 . C6 . 1.3844(11) yes
C5 . H51 . 0.931 no
C6 . O2 . 1.4127(16) yes
C7 . C8 . 1.5388(12) yes
C7 . C9 . 1.5487(13) yes
C7 . C10 . 1.5284(10) yes
C7 . P1 . 1.8740(13) yes
C8 . H81 . 0.964 no
C8 . H82 . 0.964 no
C8 . H83 . 0.964 no
C9 . H93 . 0.954 no
C9 . H92 . 0.962 no
C9 . H91 . 0.965 no
C10 . H101 . 0.960 no
C10 . H102 . 0.957 no
C10 . H103 . 0.957 no
C11 . C12 . 1.5411(13) yes
C11 . C13 . 1.5368(11) yes
C11 . C14 . 1.5221(10) yes
C11 . P1 . 1.8722(13) yes
C12 . H121 . 0.956 no
C12 . H122 . 0.958 no
C12 . H123 . 0.956 no
C13 . H133 . 0.957 no
C13 . H132 . 0.954 no
C13 . H131 . 0.952 no
C14 . H141 . 0.950 no
C14 . H142 . 0.966 no
C14 . H143 . 0.964 no
C15 . C16 . 1.5273(12) yes
C15 . C17 . 1.5380(12) yes
C15 . C18 . 1.5569(10) yes
C15 . P2 . 1.8818(15) yes
C16 . H163 . 0.964 no
C16 . H162 . 0.963 no
C16 . H161 . 0.959 no
C17 . H171 . 0.958 no
C17 . H172 . 0.952 no
C17 . H173 . 0.962 no
C18 . H181 . 0.960 no
C18 . H182 . 0.957 no
C18 . H183 . 0.956 no
C19 . C20 . 1.5617(14) yes
C19 . C21 . 1.5399(11) yes
C19 . C22 . 1.5238(10) yes
C19 . P2 . 1.9058(13) yes
C20 . H203 . 0.956 no
C20 . H202 . 0.958 no
C20 . H201 . 0.962 no
C21 . H211 . 0.958 no
C21 . H212 . 0.956 no
C21 . H213 . 0.960 no
C22 . H221 . 0.960 no
C22 . H222 . 0.961 no
C22 . H223 . 0.956 no
Ti1 . Cl3 . 2.3006(10) yes
Ti1 . Cl2 . 2.3831(10) yes
Ti1 . Cl1 . 2.2643(11) yes
Ti1 . P1 . 2.6133(11) yes
Ti1 . P2 . 2.6330(11) yes
P1 . O1 . 1.6374(12) yes
O2 . P2 . 1.6401(11) yes

loop_
_geom_hbond_atom_site_label_D
_geom_hbond_site_symmetry_D
_geom_hbond_atom_site_label_H
_geom_hbond_site_symmetry_H
_geom_hbond_atom_site_label_A
_geom_hbond_site_symmetry_A
_geom_hbond_angle_DHA
_geom_hbond_distance_DH
_geom_hbond_distance_HA
_geom_hbond_distance_DA
_geom_hbond_publ_flag
C21 . H211 . C17 . 134 0.96 2.53 3.2745(10) yes
